data_7710477
loop_
_publ_author_name
'Gradiski, Matthew Viktor'
'Rennie, Benjamin E.'
'Lough, Alan'
'Morris, Robert H.'

_publ_section_title
;
 Electronic Insights into Aminoquinoline-Based PNHN Ligands: Protonation
 State Dictates Geometry While Coordination Environment Dictates N-H
 Acidity and Bond Strength
;
_journal_name_full 'Dalton Transactions'
_journal_paper_doi 10.1039/D2DT01556K
_journal_year 2022
_chemical_formula_moiety 'C41 H35 N2 P2 Rh'
_chemical_formula_sum 'C41 H35 N2 P2 Rh'
_chemical_formula_weight 720.56
_space_group_crystal_system orthorhombic
_space_group_IT_number 61
_space_group_name_Hall '-P 2ac 2ab'
_space_group_name_H-M_alt 'P b c a'
_atom_sites_solution_hydrogens geom
_atom_sites_solution_primary direct
_audit_creation_method SHELXL-2018/3
_audit_update_record
;
2021-12-19 deposited with the CCDC.	2022-06-13 downloaded from the CCDC.
;
_cell_angle_alpha 90
_cell_angle_beta 90
_cell_angle_gamma 90
_cell_formula_units_Z 8
_cell_length_a 16.7058(8)
_cell_length_b 17.8410(9)
_cell_length_c 21.8589(12)
_cell_measurement_reflns_used 9984
_cell_measurement_temperature 150(2)
_cell_measurement_theta_max 63.93
_cell_measurement_theta_min 4.15
_cell_volume 6515.0(6)
_computing_cell_refinement APEX3
_computing_data_collection 'APEX3 (Bruker, 2018)'
_computing_data_reduction 'SAINT (Bruker, 2014)'
_computing_molecular_graphics 'PLATON (Spek, 2009)'
_computing_publication_material 'SHELXTL (Sheldrick, 2008)'
_computing_structure_refinement 'SHELXL-2018/3 (Sheldrick, 2015b)'
_computing_structure_solution 'SHELXT 2014/5 (Sheldrick, 2015a)'
_diffrn_ambient_temperature 150(2)
_diffrn_measured_fraction_theta_full 0.992
_diffrn_measured_fraction_theta_max 0.992
_diffrn_measurement_device_type 'Bruker Kappa APEX-DUO CMOS PHOTON II'
_diffrn_measurement_method '\f and \w scans'
_diffrn_radiation_type CuK\a
_diffrn_radiation_wavelength 1.54178
_diffrn_reflns_av_R_equivalents 0.1464
_diffrn_reflns_av_unetI/netI 0.0600
_diffrn_reflns_Laue_measured_fraction_full 0.992
_diffrn_reflns_Laue_measured_fraction_max 0.992
_diffrn_reflns_limit_h_max 19
_diffrn_reflns_limit_h_min -19
_diffrn_reflns_limit_k_max 21
_diffrn_reflns_limit_k_min -21
_diffrn_reflns_limit_l_max 25
_diffrn_reflns_limit_l_min -25
_diffrn_reflns_number 114227
_diffrn_reflns_point_group_measured_fraction_full 0.992
_diffrn_reflns_point_group_measured_fraction_max 0.992
_diffrn_reflns_theta_full 65.893
_diffrn_reflns_theta_max 65.893
_diffrn_reflns_theta_min 4.151
_diffrn_source 'Incoatec I\mS with multi-layer optics'
_exptl_absorpt_coefficient_mu 5.417
_exptl_absorpt_correction_T_max 0.7527
_exptl_absorpt_correction_T_min 0.5072
_exptl_absorpt_correction_type multi-scan
_exptl_absorpt_process_details 'SADABS (Krause et al., 2015)'
_exptl_crystal_colour violet
_exptl_crystal_density_diffrn 1.469
_exptl_crystal_description needle
_exptl_crystal_F_000 2960
_exptl_crystal_size_max 0.450
_exptl_crystal_size_mid 0.030
_exptl_crystal_size_min 0.030
_refine_diff_density_max 0.734
_refine_diff_density_min -0.902
_refine_diff_density_rms 0.111
_refine_ls_extinction_coef 0.00076(5)
_refine_ls_extinction_expression Fc^*^=kFc[1+0.001xFc^2^\l^3^/sin(2\q)]^-1/4^
_refine_ls_extinction_method 'SHELXL-2018/3 (Sheldrick 2018)'
_refine_ls_goodness_of_fit_ref 1.038
_refine_ls_hydrogen_treatment constr
_refine_ls_matrix_type full
_refine_ls_number_parameters 416
_refine_ls_number_reflns 5623
_refine_ls_number_restraints 0
_refine_ls_restrained_S_all 1.038
_refine_ls_R_factor_all 0.0551
_refine_ls_R_factor_gt 0.0404
_refine_ls_shift/su_max 0.003
_refine_ls_shift/su_mean 0.000
_refine_ls_structure_factor_coef Fsqd
_refine_ls_weighting_details 'w=1/[\s^2^(Fo^2^)+(0.0443P)^2^+5.9696P] where P=(Fo^2^+2Fc^2^)/3'
_refine_ls_weighting_scheme calc
_refine_ls_wR_factor_gt 0.0920
_refine_ls_wR_factor_ref 0.0999
_reflns_Friedel_coverage 0.000
_reflns_number_gt 4533
_reflns_number_total 5623
_reflns_threshold_expression 'I > 2\s(I)'
_cod_data_source_file d2dt01556k2.cif
_cod_data_source_block d2119_a
_cod_database_code 7710477
_shelx_shelxl_version_number 2018/3
_shelx_space_group_comment
; 
The symmetry employed for this shelxl refinement is uniquely defined 
by the following loop, which should always be used as a source of 
symmetry information in preference to the above space-group names. 
They are only intended as comments. 
;
_shelx_estimated_absorpt_t_min 0.194
_shelx_estimated_absorpt_t_max 0.854

loop_
_space_group_symop_operation_xyz
'x, y, z'
'-x+1/2, -y, z+1/2'
'-x, y+1/2, -z+1/2'
'x+1/2, -y+1/2, -z'
'-x, -y, -z'
'x-1/2, y, -z-1/2'
'x, -y-1/2, z-1/2'
'-x-1/2, y-1/2, z'

loop_
_atom_site_label
_atom_site_type_symbol
_atom_site_fract_x
_atom_site_fract_y
_atom_site_fract_z
_atom_site_U_iso_or_equiv
_atom_site_adp_type
_atom_site_occupancy
_atom_site_site_symmetry_order
_atom_site_calc_flag
_atom_site_refinement_flags_posn
_atom_site_refinement_flags_adp
_atom_site_refinement_flags_occupancy
_atom_site_disorder_assembly
_atom_site_disorder_group
Rh1 Rh 0.37923(2) 0.59026(2) 0.72125(2) 0.02073(12) Uani 1 1 d . . . . .
P1 P 0.29446(5) 0.58242(5) 0.64490(4) 0.0227(2) Uani 1 1 d . . . . .
P2 P 0.44743(5) 0.69099(4) 0.68947(4) 0.0221(2) Uani 1 1 d . . . . .
N1 N 0.31990(15) 0.49799(15) 0.75249(13) 0.0233(6) Uani 1 1 d . . . . .
N2 N 0.43827(16) 0.57054(15) 0.80588(13) 0.0239(6) Uani 1 1 d . . . . .
C1 C 0.2172(2) 0.51816(19) 0.67551(16) 0.0266(8) Uani 1 1 d . . . . .
H1A H 0.177379 0.546737 0.699586 0.032 Uiso 1 1 calc R U . . .
H1B H 0.189059 0.492844 0.641442 0.032 Uiso 1 1 calc R U . . .
C2 C 0.2583(2) 0.46021(19) 0.71611(16) 0.0280(8) Uani 1 1 d . . . . .
H2A H 0.218516 0.436346 0.743465 0.034 Uiso 1 1 calc R U . . .
H2B H 0.282981 0.420700 0.690520 0.034 Uiso 1 1 calc R U . . .
C3 C 0.34246(19) 0.47052(18) 0.80692(16) 0.0237(7) Uani 1 1 d . . . . .
C4 C 0.3086(2) 0.41029(18) 0.83966(16) 0.0274(8) Uani 1 1 d . . . . .
H4A H 0.264770 0.383513 0.822733 0.033 Uiso 1 1 calc R U . . .
C5 C 0.3390(2) 0.38957(19) 0.89677(17) 0.0293(8) Uani 1 1 d . . . . .
H5A H 0.313167 0.350155 0.918316 0.035 Uiso 1 1 calc R U . . .
C6 C 0.4040(2) 0.4231(2) 0.92326(17) 0.0309(8) Uani 1 1 d . . . . .
H6A H 0.424672 0.405299 0.961034 0.037 Uiso 1 1 calc R U . . .
C7 C 0.4399(2) 0.48518(19) 0.89304(15) 0.0260(8) Uani 1 1 d . . . . .
C8 C 0.5061(2) 0.5247(2) 0.91638(17) 0.0311(8) Uani 1 1 d . . . . .
H8A H 0.530884 0.508694 0.953266 0.037 Uiso 1 1 calc R U . . .
C9 C 0.5350(2) 0.5862(2) 0.88600(17) 0.0312(8) Uani 1 1 d . . . . .
H9A H 0.578601 0.613978 0.902234 0.037 Uiso 1 1 calc R U . . .
C10 C 0.4995(2) 0.60738(19) 0.83083(16) 0.0262(8) Uani 1 1 d . . . . .
H10A H 0.519929 0.650086 0.810105 0.031 Uiso 1 1 calc R U . . .
C11P C 0.23537(19) 0.66327(18) 0.62181(16) 0.0246(7) Uani 1 1 d . . . . .
C11 C 0.40793(19) 0.50965(18) 0.83660(15) 0.0226(7) Uani 1 1 d . . . . .
C12 C 0.2259(2) 0.6895(2) 0.56262(18) 0.0325(8) Uani 1 1 d . . . . .
H12A H 0.252174 0.664738 0.529808 0.039 Uiso 1 1 calc R U . . .
C13 C 0.1781(2) 0.7518(2) 0.5507(2) 0.0415(10) Uani 1 1 d . . . . .
H13A H 0.172087 0.769490 0.509988 0.050 Uiso 1 1 calc R U . . .
C14 C 0.1394(2) 0.7879(2) 0.5982(2) 0.0448(11) Uani 1 1 d . . . . .
H14A H 0.105599 0.829558 0.589966 0.054 Uiso 1 1 calc R U . . .
C15 C 0.1497(2) 0.7636(2) 0.6577(2) 0.0408(10) Uani 1 1 d . . . . .
H15A H 0.123816 0.788880 0.690395 0.049 Uiso 1 1 calc R U . . .
C16 C 0.1978(2) 0.70212(19) 0.66926(17) 0.0307(8) Uani 1 1 d . . . . .
H16A H 0.205538 0.686064 0.710282 0.037 Uiso 1 1 calc R U . . .
C21 C 0.3240(2) 0.53289(19) 0.57541(15) 0.0259(8) Uani 1 1 d . . . . .
C22 C 0.4000(2) 0.5022(2) 0.57247(17) 0.0285(8) Uani 1 1 d . . . . .
H22A H 0.437577 0.513046 0.603866 0.034 Uiso 1 1 calc R U . . .
C23 C 0.4222(2) 0.4557(2) 0.52410(17) 0.0336(9) Uani 1 1 d . . . . .
H23A H 0.474103 0.434014 0.523104 0.040 Uiso 1 1 calc R U . . .
C24 C 0.3685(2) 0.4415(2) 0.47779(17) 0.0363(9) Uani 1 1 d . . . . .
H24A H 0.383613 0.410416 0.444438 0.044 Uiso 1 1 calc R U . . .
C25 C 0.2925(2) 0.4722(2) 0.47966(17) 0.0364(9) Uani 1 1 d . . . . .
H25A H 0.255778 0.462574 0.447395 0.044 Uiso 1 1 calc R U . . .
C26 C 0.2699(2) 0.5167(2) 0.52827(16) 0.0311(8) Uani 1 1 d . . . . .
H26A H 0.217160 0.536583 0.529801 0.037 Uiso 1 1 calc R U . . .
C31 C 0.42489(19) 0.73958(19) 0.61713(16) 0.0260(8) Uani 1 1 d . . . . .
C32 C 0.4535(2) 0.7103(2) 0.56215(17) 0.0374(9) Uani 1 1 d . . . . .
H32A H 0.484186 0.665459 0.562482 0.045 Uiso 1 1 calc R U . . .
C33 C 0.4376(3) 0.7456(3) 0.5071(2) 0.0519(12) Uani 1 1 d . . . . .
H33A H 0.458015 0.725400 0.470055 0.062 Uiso 1 1 calc R U . . .
C34 C 0.3921(3) 0.8102(3) 0.5059(2) 0.0502(12) Uani 1 1 d . . . . .
H34A H 0.381860 0.834852 0.468185 0.060 Uiso 1 1 calc R U . . .
C35 C 0.3614(3) 0.8390(2) 0.5596(2) 0.0462(11) Uani 1 1 d . . . . .
H35A H 0.329117 0.882765 0.558780 0.055 Uiso 1 1 calc R U . . .
C36 C 0.3779(2) 0.8037(2) 0.61506(19) 0.0348(9) Uani 1 1 d . . . . .
H36A H 0.356727 0.823745 0.651914 0.042 Uiso 1 1 calc R U . . .
C41 C 0.5546(2) 0.66950(19) 0.67778(15) 0.0244(7) Uani 1 1 d . . . . .
C42 C 0.6111(2) 0.7213(2) 0.65735(19) 0.0351(9) Uani 1 1 d . . . . .
H42A H 0.595051 0.771261 0.648525 0.042 Uiso 1 1 calc R U . . .
C43 C 0.6904(2) 0.7005(2) 0.64983(18) 0.0343(9) Uani 1 1 d . . . . .
H43A H 0.728566 0.736689 0.636986 0.041 Uiso 1 1 calc R U . . .
C44 C 0.7146(2) 0.6280(2) 0.66073(16) 0.0284(8) Uani 1 1 d . . . . .
H44A H 0.769259 0.614300 0.655982 0.034 Uiso 1 1 calc R U . . .
C45 C 0.6593(2) 0.5756(2) 0.67849(16) 0.0305(8) Uani 1 1 d . . . . .
H45A H 0.675256 0.525061 0.684474 0.037 Uiso 1 1 calc R U . . .
C46 C 0.5798(2) 0.59610(18) 0.68784(16) 0.0262(8) Uani 1 1 d . . . . .
H46A H 0.542323 0.559581 0.701233 0.031 Uiso 1 1 calc R U . . .
C51 C 0.44680(19) 0.77040(18) 0.74375(16) 0.0239(7) Uani 1 1 d . . . . .
C52 C 0.4897(2) 0.83696(19) 0.73622(18) 0.0325(8) Uani 1 1 d . . . . .
H52A H 0.520864 0.843993 0.700314 0.039 Uiso 1 1 calc R U . . .
C53 C 0.4877(2) 0.8929(2) 0.78016(18) 0.0343(9) Uani 1 1 d . . . . .
H53A H 0.518362 0.937270 0.774787 0.041 Uiso 1 1 calc R U . . .
C54 C 0.4410(2) 0.8840(2) 0.83175(17) 0.0312(8) Uani 1 1 d . . . . .
H54A H 0.439724 0.922183 0.862069 0.037 Uiso 1 1 calc R U . . .
C55 C 0.3963(2) 0.8199(2) 0.83924(18) 0.0328(8) Uani 1 1 d . . . . .
H55A H 0.363324 0.814196 0.874363 0.039 Uiso 1 1 calc R U . . .
C56 C 0.3992(2) 0.7636(2) 0.79572(17) 0.0285(8) Uani 1 1 d . . . . .
H56A H 0.368096 0.719584 0.801403 0.034 Uiso 1 1 calc R U . . .

loop_
_atom_site_aniso_label
_atom_site_aniso_U_11
_atom_site_aniso_U_22
_atom_site_aniso_U_33
_atom_site_aniso_U_23
_atom_site_aniso_U_13
_atom_site_aniso_U_12
Rh1 0.01926(17) 0.01968(16) 0.02324(17) 0.00084(10) -0.00063(10) -0.00118(9)
P1 0.0213(4) 0.0224(4) 0.0245(4) -0.0002(3) -0.0006(3) -0.0001(3)
P2 0.0211(4) 0.0196(4) 0.0255(5) 0.0013(3) 0.0004(3) -0.0006(3)
N1 0.0212(14) 0.0228(14) 0.0257(15) 0.0005(12) -0.0024(12) -0.0028(11)
N2 0.0263(15) 0.0233(15) 0.0222(15) 0.0002(12) 0.0026(12) 0.0003(12)
C1 0.0241(18) 0.0275(18) 0.0283(18) 0.0008(15) -0.0021(14) -0.0031(14)
C2 0.0253(19) 0.0254(18) 0.033(2) -0.0012(15) -0.0023(15) -0.0046(15)
C3 0.0215(17) 0.0213(17) 0.0281(18) -0.0022(15) 0.0015(14) 0.0044(13)
C4 0.0266(18) 0.0237(18) 0.032(2) -0.0009(15) 0.0015(16) -0.0010(14)
C5 0.034(2) 0.0233(18) 0.030(2) 0.0028(15) 0.0074(16) -0.0002(15)
C6 0.038(2) 0.031(2) 0.0245(19) 0.0019(15) 0.0019(16) 0.0034(16)
C7 0.0261(18) 0.0269(18) 0.0249(18) -0.0005(15) 0.0013(15) 0.0026(14)
C8 0.0284(19) 0.041(2) 0.0241(18) 0.0013(16) -0.0018(15) 0.0018(16)
C9 0.0263(19) 0.041(2) 0.0268(19) -0.0025(16) -0.0015(15) -0.0050(16)
C10 0.0250(18) 0.0271(18) 0.0265(19) 0.0017(14) 0.0026(15) -0.0012(14)
C11P 0.0221(17) 0.0225(17) 0.0290(19) -0.0009(14) -0.0004(14) -0.0037(14)
C11 0.0180(16) 0.0252(18) 0.0247(18) -0.0020(14) 0.0039(14) 0.0031(13)
C12 0.033(2) 0.030(2) 0.034(2) 0.0006(16) -0.0037(16) 0.0006(16)
C13 0.042(2) 0.038(2) 0.044(2) 0.0106(18) -0.0077(19) 0.0037(18)
C14 0.037(2) 0.033(2) 0.065(3) 0.010(2) -0.003(2) 0.0128(18)
C15 0.037(2) 0.029(2) 0.056(3) -0.0055(19) 0.0090(19) 0.0047(17)
C16 0.0295(19) 0.0277(19) 0.035(2) 0.0021(16) -0.0004(16) -0.0011(15)
C21 0.0252(18) 0.0260(18) 0.0264(18) -0.0012(15) 0.0001(15) -0.0013(14)
C22 0.0261(18) 0.0311(19) 0.0282(19) 0.0003(16) -0.0008(15) -0.0013(15)
C23 0.035(2) 0.032(2) 0.034(2) 0.0003(17) 0.0044(17) 0.0053(16)
C24 0.047(2) 0.034(2) 0.028(2) -0.0054(17) 0.0061(18) 0.0039(18)
C25 0.043(2) 0.038(2) 0.029(2) -0.0050(17) -0.0060(17) 0.0027(18)
C26 0.031(2) 0.033(2) 0.0287(19) -0.0014(16) -0.0012(16) 0.0047(16)
C31 0.0225(18) 0.0241(18) 0.0313(19) 0.0024(15) -0.0006(15) -0.0018(14)
C32 0.036(2) 0.045(2) 0.031(2) 0.0013(17) 0.0004(17) 0.0064(17)
C33 0.050(3) 0.076(3) 0.030(2) 0.007(2) 0.003(2) 0.005(2)
C34 0.049(3) 0.059(3) 0.043(3) 0.026(2) -0.011(2) -0.009(2)
C35 0.052(3) 0.032(2) 0.054(3) 0.013(2) -0.015(2) 0.0037(19)
C36 0.038(2) 0.030(2) 0.037(2) -0.0009(17) -0.0084(17) 0.0006(16)
C41 0.0229(17) 0.0267(18) 0.0236(18) -0.0004(14) 0.0000(14) -0.0029(14)
C42 0.030(2) 0.0242(19) 0.051(2) 0.0044(17) -0.0006(17) 0.0007(15)
C43 0.0218(18) 0.032(2) 0.049(2) -0.0020(17) 0.0038(17) -0.0065(15)
C44 0.0196(17) 0.033(2) 0.033(2) -0.0022(16) -0.0016(15) 0.0018(15)
C45 0.033(2) 0.029(2) 0.029(2) 0.0003(15) -0.0008(16) 0.0077(16)
C46 0.0274(19) 0.0235(18) 0.0278(19) 0.0048(15) 0.0010(15) -0.0014(14)
C51 0.0178(16) 0.0259(18) 0.0279(18) -0.0007(15) -0.0002(14) 0.0007(14)
C52 0.036(2) 0.0278(19) 0.034(2) -0.0001(16) 0.0043(17) 0.0001(16)
C53 0.038(2) 0.0207(19) 0.044(2) -0.0034(16) 0.0029(18) -0.0048(15)
C54 0.034(2) 0.0273(19) 0.032(2) -0.0079(16) -0.0052(17) 0.0031(15)
C55 0.032(2) 0.034(2) 0.032(2) -0.0012(17) 0.0055(16) 0.0026(16)
C56 0.0252(19) 0.0227(18) 0.038(2) -0.0001(16) 0.0025(15) -0.0029(15)

loop_
_atom_type_symbol
_atom_type_description
_atom_type_scat_dispersion_real
_atom_type_scat_dispersion_imag
_atom_type_scat_source
C C 0.0181 0.0091 'International Tables Vol C Tables 4.2.6.8 and 6.1.1.4'
H H 0.0000 0.0000 'International Tables Vol C Tables 4.2.6.8 and 6.1.1.4'
N N 0.0311 0.0180 'International Tables Vol C Tables 4.2.6.8 and 6.1.1.4'
P P 0.2955 0.4335 'International Tables Vol C Tables 4.2.6.8 and 6.1.1.4'
Rh Rh 0.0927 3.6045 'International Tables Vol C Tables 4.2.6.8 and 6.1.1.4'

loop_
_geom_angle_atom_site_label_1
_geom_angle_atom_site_label_2
_geom_angle_atom_site_label_3
_geom_angle
_geom_angle_site_symmetry_1
_geom_angle_site_symmetry_3
_geom_angle_publ_flag
N1 Rh1 N2 78.49(11) . . ?
N1 Rh1 P1 83.66(8) . . ?
N2 Rh1 P1 162.03(8) . . ?
N1 Rh1 P2 178.06(8) . . ?
N2 Rh1 P2 99.61(8) . . ?
P1 Rh1 P2 98.26(3) . . ?
C11P P1 C21 107.45(16) . . ?
C11P P1 C1 102.30(15) . . ?
C21 P1 C1 100.92(16) . . ?
C11P P1 Rh1 120.72(11) . . ?
C21 P1 Rh1 119.31(11) . . ?
C1 P1 Rh1 102.38(11) . . ?
C31 P2 C51 100.91(15) . . ?
C31 P2 C41 100.19(15) . . ?
C51 P2 C41 104.67(15) . . ?
C31 P2 Rh1 122.70(11) . . ?
C51 P2 Rh1 114.41(11) . . ?
C41 P2 Rh1 111.68(11) . . ?
C3 N1 C2 120.7(3) . . ?
C3 N1 Rh1 117.1(2) . . ?
C2 N1 Rh1 122.1(2) . . ?
C10 N2 C11 118.2(3) . . ?
C10 N2 Rh1 129.1(2) . . ?
C11 N2 Rh1 112.6(2) . . ?
C2 C1 P1 108.5(2) . . ?
C2 C1 H1A 110.0 . . ?
P1 C1 H1A 110.0 . . ?
C2 C1 H1B 110.0 . . ?
P1 C1 H1B 110.0 . . ?
H1A C1 H1B 108.4 . . ?
N1 C2 C1 108.7(3) . . ?
N1 C2 H2A 110.0 . . ?
C1 C2 H2A 110.0 . . ?
N1 C2 H2B 110.0 . . ?
C1 C2 H2B 110.0 . . ?
H2A C2 H2B 108.3 . . ?
N1 C3 C4 128.1(3) . . ?
N1 C3 C11 115.7(3) . . ?
C4 C3 C11 116.2(3) . . ?
C5 C4 C3 120.7(3) . . ?
C5 C4 H4A 119.7 . . ?
C3 C4 H4A 119.7 . . ?
C6 C5 C4 123.4(3) . . ?
C6 C5 H5A 118.3 . . ?
C4 C5 H5A 118.3 . . ?
C5 C6 C7 118.6(3) . . ?
C5 C6 H6A 120.7 . . ?
C7 C6 H6A 120.7 . . ?
C8 C7 C11 117.3(3) . . ?
C8 C7 C6 123.6(3) . . ?
C11 C7 C6 119.1(3) . . ?
C9 C8 C7 120.1(3) . . ?
C9 C8 H8A 119.9 . . ?
C7 C8 H8A 119.9 . . ?
C8 C9 C10 119.1(3) . . ?
C8 C9 H9A 120.5 . . ?
C10 C9 H9A 120.5 . . ?
N2 C10 C9 123.1(3) . . ?
N2 C10 H10A 118.5 . . ?
C9 C10 H10A 118.5 . . ?
C12 C11P C16 118.4(3) . . ?
C12 C11P P1 126.1(3) . . ?
C16 C11P P1 115.5(3) . . ?
N2 C11 C7 122.1(3) . . ?
N2 C11 C3 116.1(3) . . ?
C7 C11 C3 121.8(3) . . ?
C11P C12 C13 120.6(4) . . ?
C11P C12 H12A 119.7 . . ?
C13 C12 H12A 119.7 . . ?
C14 C13 C12 120.0(4) . . ?
C14 C13 H13A 120.0 . . ?
C12 C13 H13A 120.0 . . ?
C15 C14 C13 120.1(4) . . ?
C15 C14 H14A 119.9 . . ?
C13 C14 H14A 119.9 . . ?
C14 C15 C16 119.6(4) . . ?
C14 C15 H15A 120.2 . . ?
C16 C15 H15A 120.2 . . ?
C15 C16 C11P 121.2(4) . . ?
C15 C16 H16A 119.4 . . ?
C11P C16 H16A 119.4 . . ?
C22 C21 C26 118.5(3) . . ?
C22 C21 P1 118.6(3) . . ?
C26 C21 P1 122.5(3) . . ?
C21 C22 C23 121.0(3) . . ?
C21 C22 H22A 119.5 . . ?
C23 C22 H22A 119.5 . . ?
C24 C23 C22 119.6(3) . . ?
C24 C23 H23A 120.2 . . ?
C22 C23 H23A 120.2 . . ?
C23 C24 C25 120.2(4) . . ?
C23 C24 H24A 119.9 . . ?
C25 C24 H24A 119.9 . . ?
C26 C25 C24 120.1(4) . . ?
C26 C25 H25A 119.9 . . ?
C24 C25 H25A 119.9 . . ?
C25 C26 C21 120.6(3) . . ?
C25 C26 H26A 119.7 . . ?
C21 C26 H26A 119.7 . . ?
C36 C31 C32 118.3(3) . . ?
C36 C31 P2 122.1(3) . . ?
C32 C31 P2 119.6(3) . . ?
C33 C32 C31 120.8(4) . . ?
C33 C32 H32A 119.6 . . ?
C31 C32 H32A 119.6 . . ?
C34 C33 C32 120.1(4) . . ?
C34 C33 H33A 119.9 . . ?
C32 C33 H33A 119.9 . . ?
C35 C34 C33 119.9(4) . . ?
C35 C34 H34A 120.0 . . ?
C33 C34 H34A 120.0 . . ?
C34 C35 C36 119.9(4) . . ?
C34 C35 H35A 120.0 . . ?
C36 C35 H35A 120.0 . . ?
C31 C36 C35 120.8(4) . . ?
C31 C36 H36A 119.6 . . ?
C35 C36 H36A 119.6 . . ?
C46 C41 C42 118.0(3) . . ?
C46 C41 P2 117.8(3) . . ?
C42 C41 P2 124.2(3) . . ?
C43 C42 C41 120.4(3) . . ?
C43 C42 H42A 119.8 . . ?
C41 C42 H42A 119.8 . . ?
C44 C43 C42 120.8(3) . . ?
C44 C43 H43A 119.6 . . ?
C42 C43 H43A 119.6 . . ?
C45 C44 C43 119.4(3) . . ?
C45 C44 H44A 120.3 . . ?
C43 C44 H44A 120.3 . . ?
C44 C45 C46 120.4(3) . . ?
C44 C45 H45A 119.8 . . ?
C46 C45 H45A 119.8 . . ?
C45 C46 C41 120.8(3) . . ?
C45 C46 H46A 119.6 . . ?
C41 C46 H46A 119.6 . . ?
C56 C51 C52 117.6(3) . . ?
C56 C51 P2 117.4(3) . . ?
C52 C51 P2 125.0(3) . . ?
C53 C52 C51 121.2(3) . . ?
C53 C52 H52A 119.4 . . ?
C51 C52 H52A 119.4 . . ?
C54 C53 C52 119.8(3) . . ?
C54 C53 H53A 120.1 . . ?
C52 C53 H53A 120.1 . . ?
C55 C54 C53 119.9(3) . . ?
C55 C54 H54A 120.0 . . ?
C53 C54 H54A 120.0 . . ?
C54 C55 C56 120.1(3) . . ?
C54 C55 H55A 119.9 . . ?
C56 C55 H55A 119.9 . . ?
C55 C56 C51 121.2(3) . . ?
C55 C56 H56A 119.4 . . ?
C51 C56 H56A 119.4 . . ?

loop_
_geom_bond_atom_site_label_1
_geom_bond_atom_site_label_2
_geom_bond_distance
_geom_bond_site_symmetry_2
_geom_bond_publ_flag
Rh1 N1 2.039(3) . ?
Rh1 N2 2.126(3) . ?
Rh1 P1 2.1933(9) . ?
Rh1 P2 2.2383(9) . ?
P1 C11P 1.819(3) . ?
P1 C21 1.825(3) . ?
P1 C1 1.851(3) . ?
P2 C31 1.842(4) . ?
P2 C51 1.848(3) . ?
P2 C41 1.849(3) . ?
N1 C3 1.341(4) . ?
N1 C2 1.465(4) . ?
N2 C10 1.332(4) . ?
N2 C11 1.374(4) . ?
C1 C2 1.525(5) . ?
C1 H1A 0.9900 . ?
C1 H1B 0.9900 . ?
C2 H2A 0.9900 . ?
C2 H2B 0.9900 . ?
C3 C4 1.409(5) . ?
C3 C11 1.451(5) . ?
C4 C5 1.397(5) . ?
C4 H4A 0.9500 . ?
C5 C6 1.368(5) . ?
C5 H5A 0.9500 . ?
C6 C7 1.422(5) . ?
C6 H6A 0.9500 . ?
C7 C8 1.409(5) . ?
C7 C11 1.413(5) . ?
C8 C9 1.370(5) . ?
C8 H8A 0.9500 . ?
C9 C10 1.396(5) . ?
C9 H9A 0.9500 . ?
C10 H10A 0.9500 . ?
C11P C12 1.385(5) . ?
C11P C16 1.396(5) . ?
C12 C13 1.393(5) . ?
C12 H12A 0.9500 . ?
C13 C14 1.383(6) . ?
C13 H13A 0.9500 . ?
C14 C15 1.380(6) . ?
C14 H14A 0.9500 . ?
C15 C16 1.384(5) . ?
C15 H15A 0.9500 . ?
C16 H16A 0.9500 . ?
C21 C22 1.383(5) . ?
C21 C26 1.401(5) . ?
C22 C23 1.394(5) . ?
C22 H22A 0.9500 . ?
C23 C24 1.377(5) . ?
C23 H23A 0.9500 . ?
C24 C25 1.383(5) . ?
C24 H24A 0.9500 . ?
C25 C26 1.380(5) . ?
C25 H25A 0.9500 . ?
C26 H26A 0.9500 . ?
C31 C36 1.388(5) . ?
C31 C32 1.395(5) . ?
C32 C33 1.384(6) . ?
C32 H32A 0.9500 . ?
C33 C34 1.381(7) . ?
C33 H33A 0.9500 . ?
C34 C35 1.379(7) . ?
C34 H34A 0.9500 . ?
C35 C36 1.393(6) . ?
C35 H35A 0.9500 . ?
C36 H36A 0.9500 . ?
C41 C46 1.393(5) . ?
C41 C42 1.394(5) . ?
C42 C43 1.387(5) . ?
C42 H42A 0.9500 . ?
C43 C44 1.376(5) . ?
C43 H43A 0.9500 . ?
C44 C45 1.370(5) . ?
C44 H44A 0.9500 . ?
C45 C46 1.392(5) . ?
C45 H45A 0.9500 . ?
C46 H46A 0.9500 . ?
C51 C56 1.392(5) . ?
C51 C52 1.397(5) . ?
C52 C53 1.386(5) . ?
C52 H52A 0.9500 . ?
C53 C54 1.380(6) . ?
C53 H53A 0.9500 . ?
C54 C55 1.377(5) . ?
C54 H54A 0.9500 . ?
C55 C56 1.383(5) . ?
C55 H55A 0.9500 . ?
C56 H56A 0.9500 . ?

loop_
_geom_torsion_atom_site_label_1
_geom_torsion_atom_site_label_2
_geom_torsion_atom_site_label_3
_geom_torsion_atom_site_label_4
_geom_torsion
_geom_torsion_site_symmetry_1
_geom_torsion_site_symmetry_2
_geom_torsion_site_symmetry_3
_geom_torsion_site_symmetry_4
_geom_torsion_publ_flag
C11P P1 C1 C2 -160.8(2) . . . . ?
C21 P1 C1 C2 88.4(3) . . . . ?
Rh1 P1 C1 C2 -35.1(2) . . . . ?
C3 N1 C2 C1 153.2(3) . . . . ?
Rh1 N1 C2 C1 -30.3(4) . . . . ?
P1 C1 C2 N1 40.9(3) . . . . ?
C2 N1 C3 C4 -6.8(5) . . . . ?
Rh1 N1 C3 C4 176.5(3) . . . . ?
C2 N1 C3 C11 175.7(3) . . . . ?
Rh1 N1 C3 C11 -1.0(4) . . . . ?
N1 C3 C4 C5 -179.0(3) . . . . ?
C11 C3 C4 C5 -1.5(5) . . . . ?
C3 C4 C5 C6 -2.8(5) . . . . ?
C4 C5 C6 C7 3.9(5) . . . . ?
C5 C6 C7 C8 179.1(3) . . . . ?
C5 C6 C7 C11 -0.6(5) . . . . ?
C11 C7 C8 C9 2.8(5) . . . . ?
C6 C7 C8 C9 -176.9(3) . . . . ?
C7 C8 C9 C10 -2.1(5) . . . . ?
C11 N2 C10 C9 1.2(5) . . . . ?
Rh1 N2 C10 C9 -177.0(3) . . . . ?
C8 C9 C10 N2 0.0(5) . . . . ?
C21 P1 C11P C12 -9.9(3) . . . . ?
C1 P1 C11P C12 -115.6(3) . . . . ?
Rh1 P1 C11P C12 131.7(3) . . . . ?
C21 P1 C11P C16 171.2(3) . . . . ?
C1 P1 C11P C16 65.5(3) . . . . ?
Rh1 P1 C11P C16 -47.2(3) . . . . ?
C10 N2 C11 C7 -0.3(5) . . . . ?
Rh1 N2 C11 C7 178.2(2) . . . . ?
C10 N2 C11 C3 -178.7(3) . . . . ?
Rh1 N2 C11 C3 -0.2(3) . . . . ?
C8 C7 C11 N2 -1.6(5) . . . . ?
C6 C7 C11 N2 178.1(3) . . . . ?
C8 C7 C11 C3 176.7(3) . . . . ?
C6 C7 C11 C3 -3.6(5) . . . . ?
N1 C3 C11 N2 0.8(4) . . . . ?
C4 C3 C11 N2 -177.0(3) . . . . ?
N1 C3 C11 C7 -177.6(3) . . . . ?
C4 C3 C11 C7 4.6(5) . . . . ?
C16 C11P C12 C13 -1.9(5) . . . . ?
P1 C11P C12 C13 179.3(3) . . . . ?
C11P C12 C13 C14 -0.2(6) . . . . ?
C12 C13 C14 C15 1.7(6) . . . . ?
C13 C14 C15 C16 -1.1(6) . . . . ?
C14 C15 C16 C11P -1.1(6) . . . . ?
C12 C11P C16 C15 2.5(5) . . . . ?
P1 C11P C16 C15 -178.5(3) . . . . ?
C11P P1 C21 C22 141.4(3) . . . . ?
C1 P1 C21 C22 -111.8(3) . . . . ?
Rh1 P1 C21 C22 -0.8(3) . . . . ?
C11P P1 C21 C26 -46.7(3) . . . . ?
C1 P1 C21 C26 60.1(3) . . . . ?
Rh1 P1 C21 C26 171.1(2) . . . . ?
C26 C21 C22 C23 -0.6(5) . . . . ?
P1 C21 C22 C23 171.6(3) . . . . ?
C21 C22 C23 C24 1.6(6) . . . . ?
C22 C23 C24 C25 -0.9(6) . . . . ?
C23 C24 C25 C26 -0.6(6) . . . . ?
C24 C25 C26 C21 1.6(6) . . . . ?
C22 C21 C26 C25 -1.0(5) . . . . ?
P1 C21 C26 C25 -172.9(3) . . . . ?
C51 P2 C31 C36 -30.8(3) . . . . ?
C41 P2 C31 C36 -138.0(3) . . . . ?
Rh1 P2 C31 C36 97.8(3) . . . . ?
C51 P2 C31 C32 151.3(3) . . . . ?
C41 P2 C31 C32 44.1(3) . . . . ?
Rh1 P2 C31 C32 -80.1(3) . . . . ?
C36 C31 C32 C33 2.1(6) . . . . ?
P2 C31 C32 C33 -179.9(3) . . . . ?
C31 C32 C33 C34 -0.9(7) . . . . ?
C32 C33 C34 C35 -0.9(7) . . . . ?
C33 C34 C35 C36 1.4(7) . . . . ?
C32 C31 C36 C35 -1.7(5) . . . . ?
P2 C31 C36 C35 -179.6(3) . . . . ?
C34 C35 C36 C31 -0.1(6) . . . . ?
C31 P2 C41 C46 -129.8(3) . . . . ?
C51 P2 C41 C46 126.0(3) . . . . ?
Rh1 P2 C41 C46 1.7(3) . . . . ?
C31 P2 C41 C42 47.7(3) . . . . ?
C51 P2 C41 C42 -56.5(3) . . . . ?
Rh1 P2 C41 C42 179.1(3) . . . . ?
C46 C41 C42 C43 -2.6(5) . . . . ?
P2 C41 C42 C43 180.0(3) . . . . ?
C41 C42 C43 C44 1.8(6) . . . . ?
C42 C43 C44 C45 0.8(6) . . . . ?
C43 C44 C45 C46 -2.5(5) . . . . ?
C44 C45 C46 C41 1.7(5) . . . . ?
C42 C41 C46 C45 0.8(5) . . . . ?
P2 C41 C46 C45 178.5(3) . . . . ?
C31 P2 C51 C56 128.1(3) . . . . ?
C41 P2 C51 C56 -128.3(3) . . . . ?
Rh1 P2 C51 C56 -5.7(3) . . . . ?
C31 P2 C51 C52 -51.2(3) . . . . ?
C41 P2 C51 C52 52.5(3) . . . . ?
Rh1 P2 C51 C52 175.1(3) . . . . ?
C56 C51 C52 C53 2.7(5) . . . . ?
P2 C51 C52 C53 -178.1(3) . . . . ?
C51 C52 C53 C54 -1.7(6) . . . . ?
C52 C53 C54 C55 -0.4(6) . . . . ?
C53 C54 C55 C56 1.2(6) . . . . ?
C54 C55 C56 C51 -0.1(6) . . . . ?
C52 C51 C56 C55 -1.9(5) . . . . ?
P2 C51 C56 C55 178.9(3) . . . . ?
